data_7007019
loop_
_publ_author_name
'Liu, Fenghui'
'Chen, Wanzhi'
'Wang, Daqi'

_publ_section_title
;
 Synthesis and characterization of amidate bridged dimeric and
 oligomeric platinum complexes having short platinum-platinum
 interactions.
;
_journal_issue 28
_journal_name_full 'Dalton transactions (Cambridge, England : 2003)'
_journal_page_first 3445
_journal_page_last 3453
_journal_paper_doi 10.1039/b516410a
_journal_year 2006
_chemical_formula_sum 'C12 H34 Cl2 N6 O10 Pt2'
_chemical_formula_weight 883.53
_chemical_name_systematic
;
?
;
_space_group_IT_number 2
_symmetry_cell_setting triclinic
_symmetry_space_group_name_Hall '-P 1'
_symmetry_space_group_name_H-M 'P -1'
_atom_sites_solution_hydrogens geom
_atom_sites_solution_primary direct
_atom_sites_solution_secondary difmap
_audit_creation_method SHELXL-97
_cell_angle_alpha 85.266(2)
_cell_angle_beta 82.683(2)
_cell_angle_gamma 76.947(2)
_cell_formula_units_Z 2
_cell_length_a 7.3961(8)
_cell_length_b 10.0151(11)
_cell_length_c 17.5650(19)
_cell_measurement_temperature 120(2)
_cell_volume 1255.2(2)
_computing_cell_refinement 'Bruker SMART'
_computing_data_collection 'Bruker SMART'
_computing_data_reduction 'Bruker SAINT'
_computing_molecular_graphics 'Bruker SHELXTL'
_computing_publication_material 'Bruker SHELXTL'
_computing_structure_refinement 'SHELXL-97 (Sheldrick, 1997)'
_computing_structure_solution 'SHELXS-97 (Sheldrick, 1990)'
_diffrn_ambient_temperature 120(2)
_diffrn_measured_fraction_theta_full 0.921
_diffrn_measured_fraction_theta_max 0.921
_diffrn_measurement_device_type 'CCD area detector'
_diffrn_measurement_method 'phi and omega scans'
_diffrn_radiation_monochromator graphite
_diffrn_radiation_source 'fine-focus sealed tube'
_diffrn_radiation_type MoK\a
_diffrn_radiation_wavelength 0.71073
_diffrn_reflns_av_R_equivalents 0.0406
_diffrn_reflns_av_sigmaI/netI 0.0820
_diffrn_reflns_limit_h_max 5
_diffrn_reflns_limit_h_min -9
_diffrn_reflns_limit_k_max 11
_diffrn_reflns_limit_k_min -12
_diffrn_reflns_limit_l_max 19
_diffrn_reflns_limit_l_min -22
_diffrn_reflns_number 7277
_diffrn_reflns_theta_full 27.51
_diffrn_reflns_theta_max 27.51
_diffrn_reflns_theta_min 1.17
_exptl_absorpt_coefficient_mu 11.402
_exptl_absorpt_correction_T_max 0.5994
_exptl_absorpt_correction_T_min 0.1882
_exptl_absorpt_correction_type multi-scan
_exptl_absorpt_process_details sadabs
_exptl_crystal_colour colorless
_exptl_crystal_density_diffrn 2.338
_exptl_crystal_density_method 'not measured'
_exptl_crystal_description plate
_exptl_crystal_F_000 836
_exptl_crystal_size_max 0.22
_exptl_crystal_size_mid 0.20
_exptl_crystal_size_min 0.05
_refine_diff_density_max 4.147
_refine_diff_density_min -4.477
_refine_diff_density_rms 0.387
_refine_ls_extinction_method none
_refine_ls_goodness_of_fit_ref 1.016
_refine_ls_hydrogen_treatment constr
_refine_ls_matrix_type full
_refine_ls_number_parameters 283
_refine_ls_number_reflns 5317
_refine_ls_number_restraints 600
_refine_ls_restrained_S_all 0.967
_refine_ls_R_factor_all 0.0573
_refine_ls_R_factor_gt 0.0517
_refine_ls_shift/su_max 0.001
_refine_ls_shift/su_mean 0.000
_refine_ls_structure_factor_coef Fsqd
_refine_ls_weighting_details 'calc w=1/[\s^2^(Fo^2^)+(0.0896P)^2^+0.0000P] where P=(Fo^2^+2Fc^2^)/3'
_refine_ls_weighting_scheme calc
_refine_ls_wR_factor_gt 0.1362
_refine_ls_wR_factor_ref 0.1420
_reflns_number_gt 4647
_reflns_number_total 5317
_reflns_threshold_expression >2sigma(I)
_cod_data_source_file b516410a.txt
_cod_data_source_block l394
_cod_original_sg_symbol_H-M P-1
_cod_database_code 7007019

loop_
_symmetry_equiv_pos_as_xyz
'x, y, z'
'-x, -y, -z'

loop_
_atom_site_label
_atom_site_type_symbol
_atom_site_fract_x
_atom_site_fract_y
_atom_site_fract_z
_atom_site_U_iso_or_equiv
_atom_site_adp_type
_atom_site_occupancy
_atom_site_symmetry_multiplicity
_atom_site_calc_flag
_atom_site_refinement_flags
_atom_site_disorder_assembly
_atom_site_disorder_group
Pt1 Pt 0.40550(4) 0.44615(3) 0.275801(15) 0.01161(12) Uani 1 1 d . . .
Pt2 Pt 0.76634(4) 0.26120(3) 0.311930(15) 0.01230(12) Uani 1 1 d . . .
Cl1 Cl 0.7722(2) 0.66157(17) 0.44864(10) 0.0147(3) Uani 1 1 d U . .
Cl2 Cl 0.2473(3) 0.95614(19) 0.28246(13) 0.0266(5) Uani 1 1 d U . .
O1 O 0.8527(8) 0.4359(6) 0.2666(3) 0.0190(11) Uani 1 1 d U . .
N1 N 0.5888(9) 0.5480(6) 0.2178(4) 0.0165(9) Uani 1 1 d U . .
H1 H 0.5412 0.6166 0.1866 0.020 Uiso 1 1 calc R . .
N2 N 0.7544(9) 0.2123(7) 0.2044(4) 0.0165(9) Uani 1 1 d U . .
H2 H 0.8585 0.1646 0.1811 0.020 Uiso 1 1 calc R . .
N3 N 0.2119(9) 0.3405(6) 0.3282(4) 0.0150(13) Uani 1 1 d U . .
H3D H 0.0985 0.3784 0.3119 0.023 Uiso 1 1 calc R . .
H3E H 0.2041 0.3450 0.3801 0.023 Uiso 1 1 calc R . .
H3F H 0.2471 0.2511 0.3158 0.023 Uiso 1 1 calc R . .
N4 N 0.3419(9) 0.5883(6) 0.3575(4) 0.0174(13) Uani 1 1 d U . .
H4D H 0.3958 0.6603 0.3411 0.026 Uiso 1 1 calc R . .
H4E H 0.3858 0.5493 0.4021 0.026 Uiso 1 1 calc R . .
H4F H 0.2158 0.6186 0.3657 0.026 Uiso 1 1 calc R . .
N5 N 0.7754(9) 0.2963(6) 0.4256(3) 0.0152(12) Uani 1 1 d U . .
H5D H 0.8731 0.3371 0.4299 0.018 Uiso 1 1 calc R . .
H5E H 0.6661 0.3534 0.4446 0.018 Uiso 1 1 calc R . .
N6 N 0.7149(9) 0.0775(6) 0.3564(4) 0.0186(13) Uani 1 1 d U . .
H6A H 0.6152 0.0597 0.3357 0.022 Uiso 1 1 calc R . .
H6B H 0.8175 0.0084 0.3442 0.022 Uiso 1 1 calc R . .
O2 O 0.4551(8) 0.3161(6) 0.1902(3) 0.0196(12) Uani 1 1 d U . .
O3 O 0.9333(8) 0.5666(6) 0.4146(3) 0.0252(13) Uani 1 1 d U . .
O4 O 0.6407(8) 0.5850(6) 0.4890(3) 0.0243(13) Uani 1 1 d U . .
O5 O 0.6826(9) 0.7514(6) 0.3905(4) 0.0278(13) Uani 1 1 d U . .
O6 O 0.8302(9) 0.7402(6) 0.5028(3) 0.0241(13) Uani 1 1 d U . .
O7 O 0.3385(11) 1.0357(8) 0.3225(6) 0.061(2) Uani 1 1 d U . .
O8 O 0.3843(10) 0.8449(7) 0.2489(4) 0.0404(17) Uani 1 1 d U . .
O9 O 0.1163(9) 0.8999(6) 0.3362(4) 0.0330(15) Uani 1 1 d U . .
O10 O 0.1475(12) 1.0402(9) 0.2251(5) 0.060(3) Uani 1 1 d U . .
C1 C 0.7671(11) 0.5271(8) 0.2199(4) 0.0158(14) Uani 1 1 d U . .
C2 C 0.8870(11) 0.6081(9) 0.1660(5) 0.0201(16) Uani 1 1 d U . .
C3 C 0.7754(13) 0.7010(10) 0.1057(5) 0.031(2) Uani 1 1 d U . .
H3A H 0.7264 0.6443 0.0741 0.047 Uiso 1 1 calc R . .
H3B H 0.8575 0.7517 0.0729 0.047 Uiso 1 1 calc R . .
H3C H 0.6714 0.7660 0.1319 0.047 Uiso 1 1 calc R . .
C4 C 0.9641(14) 0.6991(10) 0.2134(5) 0.032(2) Uani 1 1 d U . .
H4A H 0.8633 0.7752 0.2314 0.048 Uiso 1 1 calc R . .
H4B H 1.0625 0.7356 0.1815 0.048 Uiso 1 1 calc R . .
H4C H 1.0159 0.6448 0.2577 0.048 Uiso 1 1 calc R . .
C5 C 1.0470(13) 0.5048(10) 0.1246(5) 0.030(2) Uani 1 1 d U . .
H5A H 1.1051 0.4359 0.1622 0.046 Uiso 1 1 calc R . .
H5B H 1.1403 0.5530 0.0980 0.046 Uiso 1 1 calc R . .
H5C H 0.9976 0.4593 0.0871 0.046 Uiso 1 1 calc R . .
C6 C 0.6124(11) 0.2424(8) 0.1651(4) 0.0153(14) Uani 1 1 d U . .
C7 C 0.6279(12) 0.1934(9) 0.0845(5) 0.0218(16) Uani 1 1 d U . .
C8 C 0.4548(14) 0.1315(10) 0.0782(6) 0.034(2) Uani 1 1 d U . .
H8A H 0.4477 0.1176 0.0242 0.050 Uiso 1 1 calc R . .
H8B H 0.3408 0.1948 0.0986 0.050 Uiso 1 1 calc R . .
H8C H 0.4672 0.0432 0.1078 0.050 Uiso 1 1 calc R . .
C9 C 0.8047(15) 0.0948(11) 0.0596(6) 0.039(2) Uani 1 1 d U . .
H9A H 0.9108 0.1379 0.0606 0.058 Uiso 1 1 calc R . .
H9B H 0.8015 0.0692 0.0072 0.058 Uiso 1 1 calc R . .
H9C H 0.8182 0.0125 0.0945 0.058 Uiso 1 1 calc R . .
C10 C 0.6061(15) 0.3246(10) 0.0310(5) 0.033(2) Uani 1 1 d U . .
H10A H 0.7111 0.3683 0.0332 0.050 Uiso 1 1 calc R . .
H10B H 0.4888 0.3882 0.0475 0.050 Uiso 1 1 calc R . .
H10C H 0.6047 0.3006 -0.0219 0.050 Uiso 1 1 calc R . .
C11 C 0.8013(13) 0.1597(8) 0.4698(5) 0.0234(17) Uani 1 1 d U . .
H11A H 0.7697 0.1725 0.5256 0.028 Uiso 1 1 calc R . .
H11B H 0.9326 0.1086 0.4607 0.028 Uiso 1 1 calc R . .
C12 C 0.6724(12) 0.0820(8) 0.4418(5) 0.0232(17) Uani 1 1 d U . .
H12A H 0.6923 -0.0124 0.4659 0.028 Uiso 1 1 calc R . .
H12B H 0.5406 0.1286 0.4556 0.028 Uiso 1 1 calc R . .

loop_
_atom_site_aniso_label
_atom_site_aniso_U_11
_atom_site_aniso_U_22
_atom_site_aniso_U_33
_atom_site_aniso_U_23
_atom_site_aniso_U_13
_atom_site_aniso_U_12
Pt1 0.01135(18) 0.01229(18) 0.01056(18) 0.00040(12) 0.00096(12) -0.00286(12)
Pt2 0.01253(18) 0.01406(18) 0.01024(18) 0.00247(12) -0.00042(12) -0.00434(13)
Cl1 0.0174(8) 0.0140(8) 0.0130(8) 0.0015(6) 0.0012(7) -0.0067(7)
Cl2 0.0202(10) 0.0136(9) 0.0431(13) 0.0028(8) 0.0003(9) -0.0018(8)
O1 0.016(3) 0.023(3) 0.019(3) 0.005(2) -0.001(2) -0.008(2)
N1 0.016(2) 0.019(2) 0.010(2) 0.0041(17) -0.0013(16) 0.0027(18)
N2 0.016(2) 0.019(2) 0.010(2) 0.0041(17) -0.0013(16) 0.0027(18)
N3 0.013(3) 0.017(3) 0.015(3) 0.000(2) -0.001(2) -0.005(3)
N4 0.019(3) 0.017(3) 0.014(3) 0.002(2) 0.000(3) -0.003(3)
N5 0.022(3) 0.013(3) 0.011(3) 0.004(2) -0.002(2) -0.006(3)
N6 0.014(3) 0.015(3) 0.025(3) 0.001(3) 0.003(3) -0.004(2)
O2 0.022(3) 0.021(3) 0.014(3) -0.004(2) -0.003(2) 0.002(2)
O3 0.023(3) 0.025(3) 0.026(3) -0.008(2) 0.006(2) -0.006(3)
O4 0.022(3) 0.025(3) 0.025(3) 0.001(2) 0.006(2) -0.011(3)
O5 0.033(3) 0.024(3) 0.026(3) 0.009(3) -0.012(3) -0.006(3)
O6 0.035(3) 0.023(3) 0.018(3) -0.005(2) -0.007(3) -0.012(3)
O7 0.034(4) 0.033(4) 0.124(7) -0.026(4) -0.020(5) -0.010(3)
O8 0.028(4) 0.029(3) 0.053(4) 0.004(3) 0.010(3) 0.007(3)
O9 0.031(4) 0.026(3) 0.039(4) 0.004(3) 0.002(3) -0.005(3)
O10 0.032(4) 0.060(5) 0.065(6) 0.037(4) 0.005(4) 0.015(4)
C1 0.019(3) 0.016(3) 0.012(3) 0.004(3) 0.001(3) -0.004(3)
C2 0.020(4) 0.025(4) 0.017(4) 0.006(3) -0.003(3) -0.011(3)
C3 0.030(5) 0.041(5) 0.022(4) 0.018(4) -0.001(4) -0.014(4)
C4 0.036(5) 0.038(5) 0.024(4) 0.013(4) -0.005(4) -0.016(4)
C5 0.020(4) 0.037(5) 0.028(5) 0.008(4) 0.006(4) -0.003(4)
C6 0.020(3) 0.013(3) 0.011(3) 0.002(3) 0.002(3) -0.004(3)
C7 0.027(4) 0.026(4) 0.009(3) -0.001(3) -0.001(3) -0.001(3)
C8 0.042(5) 0.037(5) 0.025(5) -0.010(4) -0.003(4) -0.015(4)
C9 0.039(5) 0.046(5) 0.028(5) -0.016(4) 0.008(4) -0.004(5)
C10 0.050(6) 0.037(5) 0.015(4) 0.003(4) -0.003(4) -0.016(4)
C11 0.033(4) 0.012(3) 0.023(4) 0.010(3) -0.004(3) -0.005(3)
C12 0.028(4) 0.016(4) 0.025(4) 0.004(3) 0.003(3) -0.006(3)

loop_
_atom_type_symbol
_atom_type_description
_atom_type_scat_dispersion_real
_atom_type_scat_dispersion_imag
_atom_type_scat_source
C C 0.0033 0.0016 'International Tables Vol C Tables 4.2.6.8 and 6.1.1.4'
H H 0.0000 0.0000 'International Tables Vol C Tables 4.2.6.8 and 6.1.1.4'
N N 0.0061 0.0033 'International Tables Vol C Tables 4.2.6.8 and 6.1.1.4'
O O 0.0106 0.0060 'International Tables Vol C Tables 4.2.6.8 and 6.1.1.4'
Cl Cl 0.1484 0.1585 'International Tables Vol C Tables 4.2.6.8 and 6.1.1.4'
Pt Pt -1.7033 8.3905 'International Tables Vol C Tables 4.2.6.8 and 6.1.1.4'

loop_
_geom_angle_atom_site_label_1
_geom_angle_atom_site_label_2
_geom_angle_atom_site_label_3
_geom_angle
_geom_angle_site_symmetry_1
_geom_angle_site_symmetry_3
_geom_angle_publ_flag
N1 Pt1 O2 89.1(2) . . ?
N1 Pt1 N4 90.1(3) . . ?
O2 Pt1 N4 175.6(2) . . ?
N1 Pt1 N3 176.1(2) . . ?
O2 Pt1 N3 87.9(2) . . ?
N4 Pt1 N3 92.7(3) . . ?
N1 Pt1 Pt2 79.42(17) . . ?
O2 Pt1 Pt2 78.71(16) . . ?
N4 Pt1 Pt2 105.40(18) . . ?
N3 Pt1 Pt2 102.38(18) . . ?
N2 Pt2 N6 91.8(3) . . ?
N2 Pt2 O1 88.6(2) . . ?
N6 Pt2 O1 173.0(2) . . ?
N2 Pt2 N5 175.5(3) . . ?
N6 Pt2 N5 83.7(3) . . ?
O1 Pt2 N5 95.9(2) . . ?
N2 Pt2 Pt1 78.75(19) . . ?
N6 Pt2 Pt1 108.74(19) . . ?
O1 Pt2 Pt1 78.21(15) . . ?
N5 Pt2 Pt1 102.85(18) . . ?
O5 Cl1 O3 110.4(4) . . ?
O5 Cl1 O6 110.1(4) . . ?
O3 Cl1 O6 109.3(4) . . ?
O5 Cl1 O4 108.8(4) . . ?
O3 Cl1 O4 109.1(3) . . ?
O6 Cl1 O4 109.1(4) . . ?
O7 Cl2 O10 110.4(6) . . ?
O7 Cl2 O8 109.1(5) . . ?
O10 Cl2 O8 111.1(5) . . ?
O7 Cl2 O9 109.1(5) . . ?
O10 Cl2 O9 108.5(5) . . ?
O8 Cl2 O9 108.6(4) . . ?
C1 O1 Pt2 125.7(5) . . ?
C1 N1 Pt1 129.1(5) . . ?
C1 N1 H1 115.5 . . ?
Pt1 N1 H1 115.5 . . ?
C6 N2 Pt2 128.0(6) . . ?
C6 N2 H2 116.0 . . ?
Pt2 N2 H2 116.0 . . ?
Pt1 N3 H3D 109.5 . . ?
Pt1 N3 H3E 109.5 . . ?
H3D N3 H3E 109.5 . . ?
Pt1 N3 H3F 109.5 . . ?
H3D N3 H3F 109.5 . . ?
H3E N3 H3F 109.5 . . ?
Pt1 N4 H4D 109.5 . . ?
Pt1 N4 H4E 109.5 . . ?
H4D N4 H4E 109.5 . . ?
Pt1 N4 H4F 109.5 . . ?
H4D N4 H4F 109.5 . . ?
H4E N4 H4F 109.5 . . ?
C11 N5 Pt2 107.4(5) . . ?
C11 N5 H5D 110.2 . . ?
Pt2 N5 H5D 110.2 . . ?
C11 N5 H5E 110.2 . . ?
Pt2 N5 H5E 110.2 . . ?
H5D N5 H5E 108.5 . . ?
C12 N6 Pt2 109.3(5) . . ?
C12 N6 H6A 109.8 . . ?
Pt2 N6 H6A 109.8 . . ?
C12 N6 H6B 109.8 . . ?
Pt2 N6 H6B 109.8 . . ?
H6A N6 H6B 108.3 . . ?
C6 O2 Pt1 127.0(5) . . ?
O1 C1 N1 121.8(7) . . ?
O1 C1 C2 116.7(7) . . ?
N1 C1 C2 121.5(7) . . ?
C1 C2 C4 108.9(6) . . ?
C1 C2 C5 107.8(7) . . ?
C4 C2 C5 110.5(8) . . ?
C1 C2 C3 112.4(7) . . ?
C4 C2 C3 108.2(7) . . ?
C5 C2 C3 109.1(7) . . ?
C2 C3 H3A 109.5 . . ?
C2 C3 H3B 109.5 . . ?
H3A C3 H3B 109.5 . . ?
C2 C3 H3C 109.5 . . ?
H3A C3 H3C 109.5 . . ?
H3B C3 H3C 109.5 . . ?
C2 C4 H4A 109.5 . . ?
C2 C4 H4B 109.5 . . ?
H4A C4 H4B 109.5 . . ?
C2 C4 H4C 109.5 . . ?
H4A C4 H4C 109.5 . . ?
H4B C4 H4C 109.5 . . ?
C2 C5 H5A 109.5 . . ?
C2 C5 H5B 109.5 . . ?
H5A C5 H5B 109.5 . . ?
C2 C5 H5C 109.5 . . ?
H5A C5 H5C 109.5 . . ?
H5B C5 H5C 109.5 . . ?
O2 C6 N2 122.8(7) . . ?
O2 C6 C7 116.4(7) . . ?
N2 C6 C7 120.7(7) . . ?
C9 C7 C6 115.5(7) . . ?
C9 C7 C10 110.2(8) . . ?
C6 C7 C10 105.4(7) . . ?
C9 C7 C8 110.8(8) . . ?
C6 C7 C8 108.3(7) . . ?
C10 C7 C8 106.1(7) . . ?
C7 C8 H8A 109.5 . . ?
C7 C8 H8B 109.5 . . ?
H8A C8 H8B 109.5 . . ?
C7 C8 H8C 109.5 . . ?
H8A C8 H8C 109.5 . . ?
H8B C8 H8C 109.5 . . ?
C7 C9 H9A 109.5 . . ?
C7 C9 H9B 109.5 . . ?
H9A C9 H9B 109.5 . . ?
C7 C9 H9C 109.5 . . ?
H9A C9 H9C 109.5 . . ?
H9B C9 H9C 109.5 . . ?
C7 C10 H10A 109.5 . . ?
C7 C10 H10B 109.5 . . ?
H10A C10 H10B 109.5 . . ?
C7 C10 H10C 109.5 . . ?
H10A C10 H10C 109.5 . . ?
H10B C10 H10C 109.5 . . ?
N5 C11 C12 106.9(6) . . ?
N5 C11 H11A 110.3 . . ?
C12 C11 H11A 110.3 . . ?
N5 C11 H11B 110.3 . . ?
C12 C11 H11B 110.3 . . ?
H11A C11 H11B 108.6 . . ?
N6 C12 C11 107.8(7) . . ?
N6 C12 H12A 110.2 . . ?
C11 C12 H12A 110.2 . . ?
N6 C12 H12B 110.2 . . ?
C11 C12 H12B 110.2 . . ?
H12A C12 H12B 108.5 . . ?

loop_
_geom_bond_atom_site_label_1
_geom_bond_atom_site_label_2
_geom_bond_distance
_geom_bond_site_symmetry_2
_geom_bond_publ_flag
Pt1 N1 2.004(7) . ?
Pt1 O2 2.014(5) . ?
Pt1 N4 2.042(6) . ?
Pt1 N3 2.051(6) . ?
Pt1 Pt2 2.9934(4) . ?
Pt2 N2 2.008(7) . ?
Pt2 N6 2.036(6) . ?
Pt2 O1 2.061(5) . ?
Pt2 N5 2.068(6) . ?
Cl1 O5 1.430(6) . ?
Cl1 O3 1.443(6) . ?
Cl1 O6 1.446(6) . ?
Cl1 O4 1.452(6) . ?
Cl2 O7 1.429(8) . ?
Cl2 O10 1.428(8) . ?
Cl2 O8 1.436(7) . ?
Cl2 O9 1.439(7) . ?
O1 C1 1.286(9) . ?
N1 C1 1.293(10) . ?
N1 H1 0.8800 . ?
N2 C6 1.296(10) . ?
N2 H2 0.8800 . ?
N3 H3D 0.9100 . ?
N3 H3E 0.9100 . ?
N3 H3F 0.9100 . ?
N4 H4D 0.9100 . ?
N4 H4E 0.9100 . ?
N4 H4F 0.9100 . ?
N5 C11 1.502(9) . ?
N5 H5D 0.9200 . ?
N5 H5E 0.9200 . ?
N6 C12 1.495(10) . ?
N6 H6A 0.9200 . ?
N6 H6B 0.9200 . ?
O2 C6 1.276(9) . ?
C1 C2 1.524(11) . ?
C2 C4 1.525(13) . ?
C2 C5 1.534(12) . ?
C2 C3 1.543(12) . ?
C3 H3A 0.9800 . ?
C3 H3B 0.9800 . ?
C3 H3C 0.9800 . ?
C4 H4A 0.9800 . ?
C4 H4B 0.9800 . ?
C4 H4C 0.9800 . ?
C5 H5A 0.9800 . ?
C5 H5B 0.9800 . ?
C5 H5C 0.9800 . ?
C6 C7 1.518(11) . ?
C7 C9 1.490(12) . ?
C7 C10 1.541(12) . ?
C7 C8 1.563(13) . ?
C8 H8A 0.9800 . ?
C8 H8B 0.9800 . ?
C8 H8C 0.9800 . ?
C9 H9A 0.9800 . ?
C9 H9B 0.9800 . ?
C9 H9C 0.9800 . ?
C10 H10A 0.9800 . ?
C10 H10B 0.9800 . ?
C10 H10C 0.9800 . ?
C11 C12 1.509(12) . ?
C11 H11A 0.9900 . ?
C11 H11B 0.9900 . ?
C12 H12A 0.9900 . ?
C12 H12B 0.9900 . ?

loop_
_geom_torsion_atom_site_label_1
_geom_torsion_atom_site_label_2
_geom_torsion_atom_site_label_3
_geom_torsion_atom_site_label_4
_geom_torsion
_geom_torsion_site_symmetry_1
_geom_torsion_site_symmetry_2
_geom_torsion_site_symmetry_3
_geom_torsion_site_symmetry_4
_geom_torsion_publ_flag
N1 Pt1 Pt2 N2 -77.4(3) . . . . ?
O2 Pt1 Pt2 N2 13.8(3) . . . . ?
N4 Pt1 Pt2 N2 -164.6(3) . . . . ?
N3 Pt1 Pt2 N2 99.1(3) . . . . ?
N1 Pt1 Pt2 N6 -165.4(3) . . . . ?
O2 Pt1 Pt2 N6 -74.2(3) . . . . ?
N4 Pt1 Pt2 N6 107.4(3) . . . . ?
N3 Pt1 Pt2 N6 11.1(3) . . . . ?
N1 Pt1 Pt2 O1 13.5(2) . . . . ?
O2 Pt1 Pt2 O1 104.8(2) . . . . ?
N4 Pt1 Pt2 O1 -73.7(2) . . . . ?
N3 Pt1 Pt2 O1 -170.0(2) . . . . ?
N1 Pt1 Pt2 N5 106.9(3) . . . . ?
O2 Pt1 Pt2 N5 -161.8(3) . . . . ?
N4 Pt1 Pt2 N5 19.7(3) . . . . ?
N3 Pt1 Pt2 N5 -76.6(3) . . . . ?
N2 Pt2 O1 C1 54.2(6) . . . . ?
N5 Pt2 O1 C1 -126.5(6) . . . . ?
Pt1 Pt2 O1 C1 -24.6(6) . . . . ?
O2 Pt1 N1 C1 -88.7(7) . . . . ?
N4 Pt1 N1 C1 95.6(7) . . . . ?
Pt2 Pt1 N1 C1 -10.1(6) . . . . ?
N6 Pt2 N2 C6 95.0(7) . . . . ?
O1 Pt2 N2 C6 -92.0(7) . . . . ?
Pt1 Pt2 N2 C6 -13.8(7) . . . . ?
N6 Pt2 N5 C11 17.6(5) . . . . ?
O1 Pt2 N5 C11 -155.4(5) . . . . ?
Pt1 Pt2 N5 C11 125.4(5) . . . . ?
N2 Pt2 N6 C12 -168.3(5) . . . . ?
N5 Pt2 N6 C12 11.9(5) . . . . ?
Pt1 Pt2 N6 C12 -89.6(5) . . . . ?
N1 Pt1 O2 C6 57.7(7) . . . . ?
N3 Pt1 O2 C6 -124.7(7) . . . . ?
Pt2 Pt1 O2 C6 -21.6(6) . . . . ?
Pt2 O1 C1 N1 26.4(10) . . . . ?
Pt2 O1 C1 C2 -152.8(5) . . . . ?
Pt1 N1 C1 O1 -4.5(11) . . . . ?
Pt1 N1 C1 C2 174.6(5) . . . . ?
O1 C1 C2 C4 -67.5(9) . . . . ?
N1 C1 C2 C4 113.4(9) . . . . ?
O1 C1 C2 C5 52.4(9) . . . . ?
N1 C1 C2 C5 -126.7(8) . . . . ?
O1 C1 C2 C3 172.7(7) . . . . ?
N1 C1 C2 C3 -6.5(11) . . . . ?
Pt1 O2 C6 N2 19.6(11) . . . . ?
Pt1 O2 C6 C7 -158.9(5) . . . . ?
Pt2 N2 C6 O2 3.1(12) . . . . ?
Pt2 N2 C6 C7 -178.5(6) . . . . ?
O2 C6 C7 C9 -173.3(8) . . . . ?
N2 C6 C7 C9 8.2(12) . . . . ?
O2 C6 C7 C10 64.9(9) . . . . ?
N2 C6 C7 C10 -113.6(9) . . . . ?
O2 C6 C7 C8 -48.4(10) . . . . ?
N2 C6 C7 C8 133.1(8) . . . . ?
Pt2 N5 C11 C12 -43.4(7) . . . . ?
Pt2 N6 C12 C11 -39.2(7) . . . . ?
N5 C11 C12 N6 54.7(8) . . . . ?
